data_1549945
loop_
_publ_author_name
'Rozatian, Neshat'
'Ashworth, Ian W.'
'Sandford, Graham'
'Hodgson, David R. W.'

_publ_section_title
;
 A quantitative reactivity scale for electrophilic fluorinating reagents.
;
_journal_issue 46
_journal_name_full 'Chemical science'
_journal_page_first 8692
_journal_page_last 8702
_journal_paper_doi 10.1039/c8sc03596b
_journal_volume 9
_journal_year 2018
_chemical_absolute_configuration unk
_chemical_formula_moiety 'C17 H15 F O4'
_chemical_formula_sum 'C17 H15 F O4'
_chemical_formula_weight 302.29
_chemical_name_systematic
;
2-fluoro-1,3-bis(4-methoxyphenyl)-1,3-propanedione
;
_space_group_crystal_system orthorhombic
_space_group_IT_number 36
_space_group_name_Hall 'C 2c -2'
_space_group_name_H-M_alt 'C m c 21'
_symmetry_space_group_name_Hall 'C 2c -2'
_symmetry_space_group_name_H-M 'C m c 21'
_atom_sites_solution_hydrogens difmap
_atom_sites_solution_primary direct
_audit_creation_date 2017-11-30
_audit_creation_method
;
Olex2 1.2-beta
(compiled 2017.08.10 svn.r3458 for OlexSys, GUI svn.r5381)
;
_audit_update_record
;
2018-07-24 deposited with the CCDC.
2018-09-13 downloaded from the CCDC.
;
_cell_angle_alpha 90
_cell_angle_beta 90
_cell_angle_gamma 90
_cell_formula_units_Z 4
_cell_length_a 31.944(2)
_cell_length_b 7.0229(5)
_cell_length_c 6.1827(5)
_cell_measurement_reflns_used 7326
_cell_measurement_temperature 120.0
_cell_measurement_theta_max 31.49
_cell_measurement_theta_min 2.55
_cell_volume 1387.02(17)
_computing_cell_refinement 'SAINT V8.38A (Bruker AXS, 2016)'
_computing_data_collection 'APEX3 v.2017.3_0 (Bruker, 2017)'
_computing_data_reduction 'SAINT v8.38A (Bruker, 2016)'
_computing_molecular_graphics 'Olex2 (Dolomanov et al., 2009)'
_computing_publication_material 'Olex2 (Dolomanov et al., 2009)'
_computing_structure_refinement 'ShelXL (Sheldrick, 2015)'
_computing_structure_solution 'XS (Sheldrick, 2008)'
_diffrn_ambient_temperature 120.0
_diffrn_detector 'Bruker PHOTON 100 CMOS'
_diffrn_detector_area_resol_mean 10.4
_diffrn_detector_type 'CMOS sensor'
_diffrn_measured_fraction_theta_full 0.997
_diffrn_measured_fraction_theta_max 0.998
_diffrn_measurement_device '3-circle diffractometer'
_diffrn_measurement_device_type 'Bruker D8 Venture'
_diffrn_measurement_method '\f and \w scans'
_diffrn_radiation_monochromator 'focusing mirrors'
_diffrn_radiation_probe x-ray
_diffrn_radiation_type MoK\a
_diffrn_radiation_wavelength 0.71073
_diffrn_reflns_av_R_equivalents 0.0443
_diffrn_reflns_av_unetI/netI 0.0314
_diffrn_reflns_Laue_measured_fraction_full 0.997
_diffrn_reflns_Laue_measured_fraction_max 0.998
_diffrn_reflns_limit_h_max 43
_diffrn_reflns_limit_h_min -43
_diffrn_reflns_limit_k_max 9
_diffrn_reflns_limit_k_min -9
_diffrn_reflns_limit_l_max 8
_diffrn_reflns_limit_l_min -8
_diffrn_reflns_number 11975
_diffrn_reflns_point_group_measured_fraction_full 0.998
_diffrn_reflns_point_group_measured_fraction_max 0.999
_diffrn_reflns_theta_full 25.242
_diffrn_reflns_theta_max 28.993
_diffrn_reflns_theta_min 2.550
_diffrn_source 'microfocus sealed X-ray tube'
_diffrn_source_type 'Incoatec I\mS microsource'
_diffrn_standards_number 0
_exptl_absorpt_coefficient_mu 0.111
_exptl_absorpt_correction_T_max 1.0000
_exptl_absorpt_correction_T_min 0.7836
_exptl_absorpt_correction_type multi-scan
_exptl_absorpt_process_details
;
SADABS-2016/2 (Bruker,2016/2) was used for absorption correction. 
wR2(int) was 0.1094 before and 0.0558 after correction. 
The Ratio of minimum to maximum transmission is 0.7836. 
The \l/2 correction factor is Not present.
;
_exptl_crystal_colour 'clear colourless'
_exptl_crystal_colour_lustre clear
_exptl_crystal_colour_primary colourless
_exptl_crystal_density_diffrn 1.448
_exptl_crystal_description prism
_exptl_crystal_F_000 632
_exptl_crystal_size_max 0.41
_exptl_crystal_size_mid 0.27
_exptl_crystal_size_min 0.18
_refine_diff_density_max 0.373
_refine_diff_density_min -0.377
_refine_diff_density_rms 0.051
_refine_ls_abs_structure_details
;
 Flack x determined using 688 quotients [(I+)-(I-)]/[(I+)+(I-)]
 (Parsons, Flack and Wagner, Acta Cryst. B69 (2013) 249-259).
;
_refine_ls_abs_structure_Flack 0.1(3)
_refine_ls_extinction_method none
_refine_ls_goodness_of_fit_ref 1.042
_refine_ls_hydrogen_treatment mixed
_refine_ls_matrix_type full
_refine_ls_number_parameters 131
_refine_ls_number_reflns 1880
_refine_ls_number_restraints 1
_refine_ls_restrained_S_all 1.042
_refine_ls_R_factor_all 0.0447
_refine_ls_R_factor_gt 0.0370
_refine_ls_shift/su_max 0.001
_refine_ls_shift/su_mean 0.000
_refine_ls_structure_factor_coef Fsqd
_refine_ls_weighting_details 'w=1/[\s^2^(Fo^2^)+(0.0630P)^2^+0.3700P] where P=(Fo^2^+2Fc^2^)/3'
_refine_ls_weighting_scheme calc
_refine_ls_wR_factor_gt 0.0953
_refine_ls_wR_factor_ref 0.0994
_reflns_Friedel_coverage 0.831
_reflns_Friedel_fraction_full 1.000
_reflns_Friedel_fraction_max 1.000
_reflns_number_gt 1661
_reflns_number_total 1880
_reflns_threshold_expression 'I > 2\s(I)'
_cod_data_source_file c8sc03596b2.cif
_cod_data_source_block 2dE_17srv344
_cod_depositor_comments
;
The following automatic conversions were performed:

'_diffrn_radiation_probe' value 'X-ray' changed to 'x-ray' according
to
/home/data/users/saulius/crontab/automatic-downloads/rss-feeds/RSC/lib/dictionaries/cif_core.dic
dictionary named 'cif_core.dic' version 2.4.2 from 2011-04-26.

Automatic conversion script
Id: cif_fix_values 4973 2017-02-22 13:04:09Z antanas 

 Adding full bibliography for 1549940--1549946.cif.
;
_cod_original_cell_volume 1387.02(18)
_cod_database_code 1549945
_shelx_shelxl_version_number 2017/1
_shelx_space_group_comment
;
The symmetry employed for this shelxl refinement is uniquely defined
by the following loop, which should always be used as a source of
symmetry information in preference to the above space-group names.
They are only intended as comments.
;
_shelx_estimated_absorpt_t_max 0.980
_shelx_estimated_absorpt_t_min 0.956
_computing.bruker_data_scaling 'SADABS V2012/1 (Bruker AXS Inc.)'

_olex2_refinement_description
;
1. Fixed Uiso
 At 1.2 times of:
  All O(H) groups
2. Others
 Fixed Sof: H1(0.5)
3.a Riding coordinates:
 O1(H1)
;
_olex2_submission_special_instructions 'No special instructions were received'

loop_
_space_group_symop_operation_xyz
'x, y, z'
'-x, -y, z+1/2'
'-x, y, z'
'x, -y, z+1/2'
'x+1/2, y+1/2, z'
'-x+1/2, -y+1/2, z+1/2'
'-x+1/2, y+1/2, z'
'x+1/2, -y+1/2, z+1/2'

loop_
_atom_site_label
_atom_site_type_symbol
_atom_site_fract_x
_atom_site_fract_y
_atom_site_fract_z
_atom_site_U_iso_or_equiv
_atom_site_adp_type
_atom_site_occupancy
_atom_site_site_symmetry_order
_atom_site_calc_flag
_atom_site_refinement_flags_posn
_atom_site_refinement_flags_adp
_atom_site_refinement_flags_occupancy
_atom_site_disorder_assembly
_atom_site_disorder_group
F1 F 0.500000 0.7349(3) 0.7129(3) 0.0276(5) Uani 1 2 d S T P . .
O1 O 0.53862(4) 0.7201(2) 0.1754(3) 0.0204(4) Uani 1 1 d . . . . .
H1 H 0.509032 0.713124 0.162060 0.024 Uiso 0.5 1 d R . . A -1
O2 O 0.70077(5) 0.7427(2) 0.7390(3) 0.0186(4) Uani 1 1 d . . . . .
C1 C 0.500000 0.7373(4) 0.4932(5) 0.0158(6) Uani 1 2 d S T P . .
C2 C 0.53852(6) 0.7323(3) 0.3841(3) 0.0143(4) Uani 1 1 d . . . . .
C3 C 0.57973(6) 0.7374(3) 0.4917(4) 0.0134(4) Uani 1 1 d . . . . .
C4 C 0.61396(6) 0.6610(3) 0.3776(4) 0.0151(4) Uani 1 1 d . . . . .
C5 C 0.65358(6) 0.6635(3) 0.4655(4) 0.0156(4) Uani 1 1 d . . . . .
C6 C 0.66025(6) 0.7479(3) 0.6667(4) 0.0146(4) Uani 1 1 d . . . . .
C7 C 0.62707(6) 0.8279(3) 0.7811(4) 0.0148(4) Uani 1 1 d . . . . .
C8 C 0.58691(6) 0.8196(3) 0.6934(4) 0.0153(4) Uani 1 1 d . . . . .
C9 C 0.71002(7) 0.8369(4) 0.9374(4) 0.0269(6) Uani 1 1 d . . . . .
H4 H 0.6101(7) 0.603(3) 0.235(4) 0.013(6) Uiso 1 1 d . . . . .
H5 H 0.6769(7) 0.605(4) 0.396(5) 0.018(6) Uiso 1 1 d . . . . .
H7 H 0.6315(6) 0.892(3) 0.918(4) 0.012(6) Uiso 1 1 d . . . . .
H8 H 0.5658(8) 0.879(4) 0.769(5) 0.025(7) Uiso 1 1 d . . . . .
H9A H 0.7386(9) 0.822(4) 0.957(5) 0.029(8) Uiso 1 1 d . . . . .
H9B H 0.7038(7) 0.968(5) 0.932(5) 0.031(8) Uiso 1 1 d . . . . .
H9C H 0.6956(11) 0.780(4) 1.057(6) 0.031(8) Uiso 1 1 d . . . . .

loop_
_atom_site_aniso_label
_atom_site_aniso_U_11
_atom_site_aniso_U_22
_atom_site_aniso_U_33
_atom_site_aniso_U_23
_atom_site_aniso_U_13
_atom_site_aniso_U_12
F1 0.0160(8) 0.0511(13) 0.0156(10) 0.0014(9) 0.000 0.000
O1 0.0137(7) 0.0335(8) 0.0141(8) -0.0021(8) 0.0005(6) 0.0002(6)
O2 0.0104(6) 0.0255(8) 0.0200(8) -0.0016(5) -0.0007(6) 0.0013(5)
C1 0.0123(12) 0.0208(15) 0.0142(15) 0.0016(11) 0.000 0.000
C2 0.0139(9) 0.0143(10) 0.0148(11) 0.0004(8) -0.0005(8) -0.0002(7)
C3 0.0111(9) 0.0128(9) 0.0164(11) 0.0012(8) 0.0009(7) -0.0004(7)
C4 0.0155(8) 0.0158(10) 0.0140(9) -0.0015(8) 0.0025(8) -0.0004(7)
C5 0.0132(8) 0.0162(9) 0.0175(10) -0.0010(8) 0.0036(8) 0.0010(7)
C6 0.0119(8) 0.0133(9) 0.0185(11) 0.0036(8) 0.0007(8) 0.0000(7)
C7 0.0126(8) 0.0177(9) 0.0140(9) -0.0010(8) 0.0016(8) 0.0002(6)
C8 0.0122(8) 0.0174(9) 0.0162(9) -0.0009(8) 0.0040(8) 0.0013(7)
C9 0.0137(10) 0.0423(16) 0.0246(12) -0.0067(11) -0.0037(9) 0.0012(10)

loop_
_atom_type_symbol
_atom_type_description
_atom_type_scat_dispersion_real
_atom_type_scat_dispersion_imag
_atom_type_scat_source
C C 0.0033 0.0016 'International Tables Vol C Tables 4.2.6.8 and 6.1.1.4'
H H 0.0000 0.0000 'International Tables Vol C Tables 4.2.6.8 and 6.1.1.4'
F F 0.0171 0.0103 'International Tables Vol C Tables 4.2.6.8 and 6.1.1.4'
O O 0.0106 0.0060 'International Tables Vol C Tables 4.2.6.8 and 6.1.1.4'

loop_
_geom_angle_atom_site_label_1
_geom_angle_atom_site_label_2
_geom_angle_atom_site_label_3
_geom_angle
_geom_angle_site_symmetry_1
_geom_angle_site_symmetry_3
C2 O1 H1 95.0 . .
C6 O2 C9 117.69(17) . .
F1 C1 C2 118.71(13) . 3_655
F1 C1 C2 118.71(13) . .
C2 C1 C2 122.4(3) 3_655 .
O1 C2 C1 118.91(19) . .
O1 C2 C3 116.72(18) . .
C1 C2 C3 124.36(19) . .
C4 C3 C2 117.24(19) . .
C8 C3 C2 124.11(18) . .
C8 C3 C4 118.59(18) . .
C3 C4 H4 120.8(14) . .
C5 C4 C3 120.7(2) . .
C5 C4 H4 118.5(14) . .
C4 C5 C6 119.85(19) . .
C4 C5 H5 122.4(16) . .
C6 C5 H5 117.7(16) . .
O2 C6 C5 115.10(18) . .
O2 C6 C7 124.3(2) . .
C7 C6 C5 120.56(18) . .
C6 C7 C8 119.07(19) . .
C6 C7 H7 121.3(12) . .
C8 C7 H7 119.6(12) . .
C3 C8 C7 121.14(18) . .
C3 C8 H8 121.5(19) . .
C7 C8 H8 117.2(19) . .
O2 C9 H9A 105(2) . .
O2 C9 H9B 112.2(19) . .
O2 C9 H9C 112(2) . .
H9A C9 H9B 109(2) . .
H9A C9 H9C 109(3) . .
H9B C9 H9C 110(3) . .

loop_
_geom_bond_atom_site_label_1
_geom_bond_atom_site_label_2
_geom_bond_distance
_geom_bond_site_symmetry_2
F1 C1 1.358(4) .
O1 H1 0.9501 .
O1 C2 1.293(3) .
O2 C6 1.370(2) .
O2 C9 1.425(3) .
C1 C2 1.404(2) 3_655
C1 C2 1.404(2) .
C2 C3 1.475(3) .
C3 C4 1.408(3) .
C3 C8 1.393(3) .
C4 C5 1.377(3) .
C4 H4 0.98(3) .
C5 C6 1.394(3) .
C5 H5 0.95(2) .
C6 C7 1.393(3) .
C7 C8 1.394(3) .
C7 H7 0.97(3) .
C8 H8 0.92(3) .
C9 H9A 0.93(3) .
C9 H9B 0.94(3) .
C9 H9C 0.96(4) .

loop_
_geom_hbond_atom_site_label_D
_geom_hbond_atom_site_label_H
_geom_hbond_atom_site_label_A
_geom_hbond_distance_DH
_geom_hbond_distance_HA
_geom_hbond_distance_DA
_geom_hbond_angle_DHA
_geom_hbond_site_symmetry_A
_geom_hbond_publ_flag
O1 H1 O1 0.95 1.53 2.467(3) 170.6 3_655 yes

loop_
_geom_torsion_atom_site_label_1
_geom_torsion_atom_site_label_2
_geom_torsion_atom_site_label_3
_geom_torsion_atom_site_label_4
_geom_torsion
_geom_torsion_site_symmetry_1
O1 C2 C1 F1 174.8(2) .
C1 C2 C3 C4 156.5(2) .
C1 C2 C3 C8 -26.3(3) .
C2 C1 C2 O1 -0.9(5) 3_655
C2 C1 C2 C3 179.96(16) 3_655
C3 C2 C1 F1 -4.3(4) .
C4 C3 C2 O1 -22.6(3) .
C5 C6 O2 C9 176.3(2) .
C7 C6 O2 C9 -4.5(3) .
C8 C3 C2 O1 154.6(2) .
